data_7153408
loop_
_publ_author_name
'Dong, Chune'
'Xie, Lingli'
'Mou, Xiaohong'
'Zhong, Yashan'
'Su, Wei'

_publ_section_title
;
 Facile synthesis of 1,3,4-benzotriazepines and 1-arylamide-1H-indazoles
 via palladium-catalyzed cyclization of aryl isocyanates and aryl
 hydrazones under microwave irradiation.
;
_journal_issue 21
_journal_name_full 'Organic &amp; biomolecular chemistry'
_journal_page_first 4827
_journal_page_last 4830
_journal_paper_doi 10.1039/c0ob00021c
_journal_volume 8
_journal_year 2010
_chemical_formula_sum 'C15 H12 Cl N3 O'
_chemical_formula_weight 285.73
_chemical_name_systematic
;
?
;
_space_group_IT_number 15
_symmetry_cell_setting monoclinic
_symmetry_space_group_name_Hall '-C 2yc'
_symmetry_space_group_name_H-M 'C 1 2/c 1'
_atom_sites_solution_hydrogens geom
_atom_sites_solution_primary direct
_atom_sites_solution_secondary difmap
_audit_creation_method SHELXL-97
_cell_angle_alpha 90.00
_cell_angle_beta 98.452(4)
_cell_angle_gamma 90.00
_cell_formula_units_Z 8
_cell_length_a 23.441(6)
_cell_length_b 6.2204(15)
_cell_length_c 18.816(5)
_cell_measurement_temperature 293(2)
_cell_volume 2713.8(12)
_computing_cell_refinement 'Bruker SMART'
_computing_data_collection 'Bruker SMART'
_computing_data_reduction 'Bruker SAINT'
_computing_molecular_graphics 'Bruker SHELXTL'
_computing_structure_refinement 'SHELXL-97 (Sheldrick, 1997)'
_computing_structure_solution 'SHELXS-97 (Sheldrick, 1990)'
_diffrn_ambient_temperature 293(2)
_diffrn_measured_fraction_theta_full 1.000
_diffrn_measured_fraction_theta_max 1.000
_diffrn_radiation_monochromator graphite
_diffrn_radiation_source 'fine-focus sealed tube'
_diffrn_radiation_type MoK\a
_diffrn_radiation_wavelength 0.71073
_diffrn_reflns_av_R_equivalents 0.0216
_diffrn_reflns_av_sigmaI/netI 0.0226
_diffrn_reflns_limit_h_max 28
_diffrn_reflns_limit_h_min -27
_diffrn_reflns_limit_k_max 4
_diffrn_reflns_limit_k_min -7
_diffrn_reflns_limit_l_max 22
_diffrn_reflns_limit_l_min -23
_diffrn_reflns_number 7436
_diffrn_reflns_theta_full 26.00
_diffrn_reflns_theta_max 26.00
_diffrn_reflns_theta_min 2.19
_exptl_absorpt_coefficient_mu 0.280
_exptl_absorpt_correction_T_max 0.9258
_exptl_absorpt_correction_T_min 0.9158
_exptl_absorpt_correction_type multi-scan
_exptl_absorpt_process_details SADABS
_exptl_crystal_colour colourless
_exptl_crystal_density_diffrn 1.399
_exptl_crystal_density_method 'not measured'
_exptl_crystal_description block
_exptl_crystal_F_000 1184
_exptl_crystal_size_max 0.32
_exptl_crystal_size_mid 0.29
_exptl_crystal_size_min 0.28
_refine_diff_density_max 0.138
_refine_diff_density_min -0.204
_refine_diff_density_rms 0.029
_refine_ls_extinction_coef 0.0036(5)
_refine_ls_extinction_expression Fc^*^=kFc[1+0.001xFc^2^\l^3^/sin(2\q)]^-1/4^
_refine_ls_extinction_method SHELXL
_refine_ls_goodness_of_fit_ref 1.020
_refine_ls_hydrogen_treatment constr
_refine_ls_matrix_type full
_refine_ls_number_parameters 183
_refine_ls_number_reflns 2666
_refine_ls_number_restraints 0
_refine_ls_restrained_S_all 1.020
_refine_ls_R_factor_all 0.0394
_refine_ls_R_factor_gt 0.0329
_refine_ls_shift/su_max 0.000
_refine_ls_shift/su_mean 0.000
_refine_ls_structure_factor_coef Fsqd
_refine_ls_weighting_details 'calc w=1/[\s^2^(Fo^2^)+(0.0450P)^2^+1.1296P] where P=(Fo^2^+2Fc^2^)/3'
_refine_ls_weighting_scheme calc
_refine_ls_wR_factor_gt 0.0866
_refine_ls_wR_factor_ref 0.0923
_reflns_number_gt 2268
_reflns_number_total 2666
_reflns_threshold_expression >2sigma(I)
_cod_data_source_file c0ob00021c.txt
_cod_data_source_block 91223xll_0m
_cod_depositor_comments
;
The following automatic conversions were performed:

'_symmetry_cell_setting' value 'Monoclinic' changed to 'monoclinic'
according to /home/saulius/struct/CIF-dictionaries/cif_core.dic
dictionary named 'cif_core.dic' version 2.4.2 from 2011-04-26.

Automatic conversion script
Id: cif_fix_values 1891 2012-01-12 08:04:46Z andrius 
;
_cod_original_cell_volume 2713.7(11)
_cod_original_sg_symbol_H-M C2/c
_cod_database_code 7153408

loop_
_symmetry_equiv_pos_as_xyz
'x, y, z'
'-x, y, -z+1/2'
'x+1/2, y+1/2, z'
'-x+1/2, y+1/2, -z+1/2'
'-x, -y, -z'
'x, -y, z-1/2'
'-x+1/2, -y+1/2, -z'
'x+1/2, -y+1/2, z-1/2'

loop_
_atom_site_label
_atom_site_type_symbol
_atom_site_fract_x
_atom_site_fract_y
_atom_site_fract_z
_atom_site_U_iso_or_equiv
_atom_site_adp_type
_atom_site_occupancy
_atom_site_symmetry_multiplicity
_atom_site_calc_flag
_atom_site_refinement_flags
C1 C 0.40753(7) 0.7412(3) 0.60456(8) 0.0626(4) Uani 1 1 d .
H1 H 0.3865 0.8656 0.6095 0.075 Uiso 1 1 calc R
C2 C 0.45187(8) 0.6777(3) 0.65642(9) 0.0755(5) Uani 1 1 d .
H2 H 0.4605 0.7609 0.6977 0.091 Uiso 1 1 calc R
C3 C 0.48416(8) 0.4939(4) 0.64943(10) 0.0772(6) Uani 1 1 d .
H3 H 0.5140 0.4575 0.6857 0.093 Uiso 1 1 calc R
C4 C 0.47280(7) 0.3662(3) 0.59026(10) 0.0675(5) Uani 1 1 d .
H4 H 0.4945 0.2433 0.5857 0.081 Uiso 1 1 calc R
C5 C 0.42761(6) 0.4246(3) 0.53647(8) 0.0531(4) Uani 1 1 d .
C6 C 0.39584(6) 0.6103(2) 0.54456(8) 0.0501(3) Uani 1 1 d .
C8 C 0.40376(7) 0.3369(2) 0.46842(9) 0.0567(4) Uani 1 1 d .
C9 C 0.42266(9) 0.1394(3) 0.43401(12) 0.0796(5) Uani 1 1 d .
H9A H 0.3958 0.1070 0.3918 0.119 Uiso 1 1 calc R
H9B H 0.4241 0.0215 0.4671 0.119 Uiso 1 1 calc R
H9C H 0.4603 0.1622 0.4209 0.119 Uiso 1 1 calc R
C10 C 0.31471(6) 0.7869(2) 0.46481(7) 0.0494(3) Uani 1 1 d .
C11 C 0.24399(6) 0.9085(2) 0.36236(7) 0.0464(3) Uani 1 1 d .
C12 C 0.23258(7) 1.1089(3) 0.38964(8) 0.0552(4) Uani 1 1 d .
H12 H 0.2527 1.1544 0.4333 0.066 Uiso 1 1 calc R
C13 C 0.19145(7) 1.2403(3) 0.35195(8) 0.0560(4) Uani 1 1 d .
H13 H 0.1837 1.3742 0.3703 0.067 Uiso 1 1 calc R
C14 C 0.16190(6) 1.1731(2) 0.28710(8) 0.0504(4) Uani 1 1 d .
C15 C 0.17270(6) 0.9756(3) 0.25915(8) 0.0521(4) Uani 1 1 d .
H15 H 0.1525 0.9313 0.2153 0.062 Uiso 1 1 calc R
C16 C 0.21381(6) 0.8440(2) 0.29682(7) 0.0499(3) Uani 1 1 d .
H16 H 0.2214 0.7104 0.2781 0.060 Uiso 1 1 calc R
Cl1 Cl 0.110845(19) 1.34338(7) 0.23948(2) 0.07335(18) Uani 1 1 d .
N1 N 0.35558(5) 0.6248(2) 0.48283(6) 0.0518(3) Uani 1 1 d .
N2 N 0.28603(5) 0.7672(2) 0.39741(6) 0.0525(3) Uani 1 1 d .
H2A H 0.2943 0.6569 0.3733 0.063 Uiso 1 1 calc R
N3 N 0.36151(5) 0.4559(2) 0.43662(7) 0.0563(3) Uani 1 1 d .
O2 O 0.30865(5) 0.92784(19) 0.50746(5) 0.0641(3) Uani 1 1 d .

loop_
_atom_site_aniso_label
_atom_site_aniso_U_11
_atom_site_aniso_U_22
_atom_site_aniso_U_33
_atom_site_aniso_U_23
_atom_site_aniso_U_13
_atom_site_aniso_U_12
C1 0.0575(9) 0.0808(11) 0.0480(8) -0.0012(8) 0.0023(7) 0.0207(8)
C2 0.0675(11) 0.1042(15) 0.0509(9) -0.0019(9) -0.0041(8) 0.0221(10)
C3 0.0638(10) 0.1027(15) 0.0615(10) 0.0152(10) -0.0025(8) 0.0274(10)
C4 0.0592(10) 0.0734(11) 0.0701(11) 0.0181(9) 0.0101(8) 0.0227(8)
C5 0.0510(8) 0.0543(8) 0.0556(8) 0.0123(7) 0.0126(6) 0.0086(7)
C6 0.0452(7) 0.0595(9) 0.0456(7) 0.0089(7) 0.0071(6) 0.0086(7)
C8 0.0590(9) 0.0482(8) 0.0640(10) 0.0063(7) 0.0131(7) 0.0070(7)
C9 0.0892(13) 0.0570(10) 0.0929(14) -0.0056(10) 0.0145(11) 0.0149(10)
C10 0.0481(8) 0.0565(8) 0.0434(7) 0.0017(7) 0.0058(6) 0.0080(6)
C11 0.0437(7) 0.0520(8) 0.0428(7) 0.0009(6) 0.0044(5) 0.0031(6)
C12 0.0569(9) 0.0589(9) 0.0457(8) -0.0067(7) -0.0059(6) 0.0074(7)
C13 0.0602(9) 0.0519(9) 0.0532(8) -0.0039(7) -0.0010(7) 0.0092(7)
C14 0.0458(8) 0.0537(8) 0.0494(8) 0.0084(6) 0.0001(6) 0.0007(6)
C15 0.0513(8) 0.0591(9) 0.0430(7) 0.0014(7) -0.0024(6) -0.0067(7)
C16 0.0539(8) 0.0497(8) 0.0452(8) -0.0030(6) 0.0044(6) -0.0004(6)
Cl1 0.0703(3) 0.0683(3) 0.0731(3) 0.0124(2) -0.0169(2) 0.0106(2)
N1 0.0535(7) 0.0548(7) 0.0454(6) 0.0003(5) 0.0021(5) 0.0120(6)
N2 0.0553(7) 0.0554(7) 0.0447(6) -0.0051(6) -0.0001(5) 0.0128(6)
N3 0.0615(8) 0.0505(7) 0.0562(7) -0.0029(6) 0.0062(6) 0.0060(6)
O2 0.0693(7) 0.0728(7) 0.0461(6) -0.0083(5) -0.0046(5) 0.0255(6)

loop_
_atom_type_symbol
_atom_type_description
_atom_type_scat_dispersion_real
_atom_type_scat_dispersion_imag
_atom_type_scat_source
C C 0.0033 0.0016 'International Tables Vol C Tables 4.2.6.8 and 6.1.1.4'
H H 0.0000 0.0000 'International Tables Vol C Tables 4.2.6.8 and 6.1.1.4'
N N 0.0061 0.0033 'International Tables Vol C Tables 4.2.6.8 and 6.1.1.4'
O O 0.0106 0.0060 'International Tables Vol C Tables 4.2.6.8 and 6.1.1.4'
Cl Cl 0.1484 0.1585 'International Tables Vol C Tables 4.2.6.8 and 6.1.1.4'

loop_
_geom_angle_atom_site_label_1
_geom_angle_atom_site_label_2
_geom_angle_atom_site_label_3
_geom_angle
C2 C1 C6 116.59(16)
C2 C1 H1 121.7
C6 C1 H1 121.7
C1 C2 C3 122.35(18)
C1 C2 H2 118.8
C3 C2 H2 118.8
C4 C3 C2 120.95(16)
C4 C3 H3 119.5
C2 C3 H3 119.5
C3 C4 C5 118.41(16)
C3 C4 H4 120.8
C5 C4 H4 120.8
C6 C5 C4 119.65(15)
C6 C5 C8 105.61(13)
C4 C5 C8 134.73(15)
C1 C6 N1 132.23(14)
C1 C6 C5 122.05(14)
N1 C6 C5 105.71(13)
N3 C8 C5 111.37(13)
N3 C8 C9 121.48(16)
C5 C8 C9 127.14(15)
C8 C9 H9A 109.5
C8 C9 H9B 109.5
H9A C9 H9B 109.5
C8 C9 H9C 109.5
H9A C9 H9C 109.5
H9B C9 H9C 109.5
O2 C10 N2 126.67(14)
O2 C10 N1 120.30(13)
N2 C10 N1 113.02(13)
C16 C11 C12 119.16(13)
C16 C11 N2 117.75(13)
C12 C11 N2 123.08(13)
C13 C12 C11 120.01(14)
C13 C12 H12 120.0
C11 C12 H12 120.0
C14 C13 C12 119.93(14)
C14 C13 H13 120.0
C12 C13 H13 120.0
C15 C14 C13 120.91(14)
C15 C14 Cl1 119.82(11)
C13 C14 Cl1 119.27(12)
C14 C15 C16 119.22(13)
C14 C15 H15 120.4
C16 C15 H15 120.4
C15 C16 C11 120.78(14)
C15 C16 H16 119.6
C11 C16 H16 119.6
N3 N1 C6 110.97(12)
N3 N1 C10 121.59(12)
C6 N1 C10 127.40(13)
C10 N2 C11 126.87(12)
C10 N2 H2A 116.6
C11 N2 H2A 116.6
C8 N3 N1 106.32(12)

loop_
_geom_bond_atom_site_label_1
_geom_bond_atom_site_label_2
_geom_bond_distance
C1 C2 1.375(2)
C1 C6 1.386(2)
C1 H1 0.9300
C2 C3 1.388(3)
C2 H2 0.9300
C3 C4 1.361(3)
C3 H3 0.9300
C4 C5 1.401(2)
C4 H4 0.9300
C5 C6 1.395(2)
C5 C8 1.428(2)
C6 N1 1.3876(19)
C8 N3 1.3086(19)
C8 C9 1.486(2)
C9 H9A 0.9600
C9 H9B 0.9600
C9 H9C 0.9600
C10 O2 1.2108(17)
C10 N2 1.3508(19)
C10 N1 1.3983(18)
C11 C16 1.388(2)
C11 C12 1.389(2)
C11 N2 1.4097(18)
C12 C13 1.378(2)
C12 H12 0.9300
C13 C14 1.377(2)
C13 H13 0.9300
C14 C15 1.374(2)
C14 Cl1 1.7441(15)
C15 C16 1.379(2)
C15 H15 0.9300
C16 H16 0.9300
N1 N3 1.3836(17)
N2 H2A 0.8600

loop_
_geom_hbond_atom_site_label_D
_geom_hbond_atom_site_label_H
_geom_hbond_atom_site_label_A
_geom_hbond_distance_DH
_geom_hbond_distance_HA
_geom_hbond_distance_DA
_geom_hbond_angle_DHA
N2 H2A N3 0.86 2.22 2.6537(18) 111.4

loop_
_geom_torsion_atom_site_label_1
_geom_torsion_atom_site_label_2
_geom_torsion_atom_site_label_3
_geom_torsion_atom_site_label_4
_geom_torsion
C6 C1 C2 C3 0.8(3)
C1 C2 C3 C4 -0.5(3)
C2 C3 C4 C5 -0.1(3)
C3 C4 C5 C6 0.2(2)
C3 C4 C5 C8 179.02(18)
C2 C1 C6 N1 -179.36(16)
C2 C1 C6 C5 -0.6(2)
C4 C5 C6 C1 0.1(2)
C8 C5 C6 C1 -178.97(15)
C4 C5 C6 N1 179.14(14)
C8 C5 C6 N1 0.04(15)
C6 C5 C8 N3 0.38(18)
C4 C5 C8 N3 -178.52(17)
C6 C5 C8 C9 179.41(16)
C4 C5 C8 C9 0.5(3)
C16 C11 C12 C13 0.5(2)
N2 C11 C12 C13 179.00(14)
C11 C12 C13 C14 -0.3(2)
C12 C13 C14 C15 0.1(2)
C12 C13 C14 Cl1 -178.96(12)
C13 C14 C15 C16 -0.1(2)
Cl1 C14 C15 C16 178.98(11)
C14 C15 C16 C11 0.3(2)
C12 C11 C16 C15 -0.4(2)
N2 C11 C16 C15 -179.05(13)
C1 C6 N1 N3 178.44(16)
C5 C6 N1 N3 -0.43(16)
C1 C6 N1 C10 0.7(3)
C5 C6 N1 C10 -178.19(14)
O2 C10 N1 N3 176.74(14)
N2 C10 N1 N3 -4.5(2)
O2 C10 N1 C6 -5.7(2)
N2 C10 N1 C6 173.09(14)
O2 C10 N2 C11 1.3(3)
N1 C10 N2 C11 -177.39(13)
C16 C11 N2 C10 -171.15(14)
C12 C11 N2 C10 10.3(2)
C5 C8 N3 N1 -0.63(17)
C9 C8 N3 N1 -179.73(15)
C6 N1 N3 C8 0.66(17)
C10 N1 N3 C8 178.58(13)
